data_7044339
loop_
_publ_author_name
'Wagner, Frank R.'
'Zheng, Qiang'
'Gumeniuk, Roman'
'Bende, David'
'Prots, Yurii'
'Bobnar, Matej'
'Hu, Dong-Li'
'Burkhardt, Ulrich'
'Grin, Yuri'
'Leithe-Jasper, Andreas'

_publ_section_title
;
 Hierarchical and chemical space partitioning in new intermetallic borides
 MNi21B20 (M = In, Sn)
;
_journal_name_full 'Dalton Trans.'
_journal_paper_doi 10.1039/C7DT02501G
_journal_year 2017
_chemical_formula_sum 'B20 Ni21 Sn'
_chemical_formula_weight 1567.8
_space_group_IT_number 221
_symmetry_cell_setting cubic
_symmetry_space_group_name_Hall '-P 4 2 3'
_symmetry_space_group_name_H-M 'P m -3 m'
_audit_creation_method 'WinCSD program'
_audit_update_record
;
2017-07-07 deposited with the CCDC.
2017-09-19 downloaded from the CCDC.
;
_cell_angle_alpha 90
_cell_angle_beta 90
_cell_angle_gamma 90
_cell_formula_units_Z 1
_cell_length_a 7.17585(2)
_cell_length_b 7.17585(2)
_cell_length_c 7.17585(2)
_cell_measurement_temperature 100
_cell_measurement_theta_max 20.2
_cell_measurement_theta_min 1
_cell_volume 369.5048(18)
_computing_cell_refinement WinCSD
_computing_data_reduction WinCSD
_computing_publication_material 'WinCSD (Akselrud et al, 1993)'
_computing_structure_refinement WinCSD
_computing_structure_solution WinCSD
_diffrn_ambient_temperature 100
_diffrn_measurement_device_type synchrotron
_diffrn_radiation_detector CCD
_diffrn_radiation_monochromator 'Silicon Monochromator'
_diffrn_radiation_probe x-ray
_diffrn_radiation_source 'Sealed Tube'
_diffrn_radiation_type synchrotron
_diffrn_radiation_wavelength 0.400730
_diffrn_reflns_limit_h_max 7
_diffrn_reflns_limit_h_min 0
_diffrn_reflns_limit_k_max 8
_diffrn_reflns_limit_k_min 0
_diffrn_reflns_limit_l_max 12
_diffrn_reflns_limit_l_min 1
_diffrn_reflns_theta_max 20.2
_exptl_crystal_colour Grey
_exptl_crystal_density_diffrn 7.045
_pd_proc_ls_profile_function pseudo-Voit
_pd_proc_ls_prof_R_factor 0.086
_pd_proc_ls_prof_wR_factor 0.106
_refine_ls_goodness_of_fit_all 1.010
_refine_ls_matrix_type fullcycle
_refine_ls_number_constraints 0
_refine_ls_number_parameters 18
_refine_ls_number_restraints 0
_refine_ls_R_I_factor 0.057
_refine_ls_shift/su_max 0
_refine_ls_structure_factor_coef Inet
_refine_ls_weighting_details 1/[Y~i~+\s(Y~i~)]
_refine_ls_weighting_scheme calc
_cod_data_source_file c7dt02501g2.cif
_cod_data_source_block SnNi21B20_CCDC1
_cod_original_cell_volume 369.505(3)
_cod_original_formula_sum 'B20 Ni21 Sn1'
_cod_database_code 7044339

loop_
_symmetry_equiv_pos_as_xyz
' x, y, z'
' z, x, y'
' y, z, x'
' x, y, -z'
' z, x, -y'
' y, z, -x'
'-x, y, z'
'-z, x, y'
'-y, z, x'
'-x, y, -z'
'-z, x, -y'
'-y, z, -x'
' y, x, z'
' x, z, y'
' z, y, x'
' y, x, -z'
' x, z, -y'
' z, y, -x'
' y, -x, z'
' x, -z, y'
' z, -y, x'
' y, -x, -z'
' x, -z, -y'
' z, -y, -x'
'-x, -y, -z'
'-z, -x, -y'
'-y, -z, -x'
'-x, -y, z'
'-z, -x, y'
'-y, -z, x'
' x, -y, -z'
' z, -x, -y'
' y, -z, -x'
' x, -y, z'
' z, -x, y'
' y, -z, x'
'-y, -x, -z'
'-x, -z, -y'
'-z, -y, -x'
'-y, -x, z'
'-x, -z, y'
'-z, -y, x'
'-y, x, -z'
'-x, z, -y'
'-z, y, -x'
'-y, x, z'
'-x, z, y'
'-z, y, x'

loop_
_atom_site_aniso_label
_atom_site_aniso_B_11
_atom_site_aniso_B_22
_atom_site_aniso_B_33
_atom_site_aniso_B_12
_atom_site_aniso_B_13
_atom_site_aniso_B_23
Sn1 1.33(3) 1.33(3) 1.33(3) 0 0 0
Ni1 1.02(4) 1.02(4) 1.50(6) 0 0 0
Ni2 1.04(3) 1.35(5) 1.04(3) 0 0 0
Ni3 1.24(2) 1.24(2) 0.99(4) 0.15(2) 0 0
B1 1.3(1) 1.3(1) 1.3(1) -0.3(2) -0.3(2) -0.3(2)
B2 0.9(2) 1.1(1) 1.1(1) 0 0 0.1(2)

loop_
_atom_site_label
_atom_site_type_symbol
_atom_site_fract_x
_atom_site_fract_y
_atom_site_fract_z
_atom_site_thermal_displace_type
_atom_site_B_iso_or_equiv
_atom_site_occupancy
Sn1 Sn 0 0 0 Bani 1.33(2) 1.0
Ni1 Ni 0 0 0.5 Bani 1.18(3) 1.0
Ni2 Ni 0.5 0.2319(2) 0.5 Bani 1.14(2) 1.0
Ni3 Ni 0.28889(6) 0.28889(6) 0 Bani 1.16(2) 1.0
B1 B 0.2920(5) 0.2920(5) 0.2920(5) Bani 1.33(7) 1.0
B2 B 0.5 0.2011(5) 0.2011(5) Bani 1.0(1) 1.0

loop_
_atom_type_symbol
_atom_type_description
_atom_type_number_in_cell
_atom_type_scat_dispersion_real
_atom_type_scat_dispersion_imag
_atom_type_scat_source
Sn Sn 1.00 -1.898 3.239 WinCSD
Ni Ni 21.00 .221 .387 WinCSD
B B 20.00 .000 .000 WinCSD

loop_
_geom_angle_atom_site_label_1
_geom_angle_atom_site_label_2
_geom_angle_atom_site_label_3
_geom_angle
Ni3 Sn1 Ni3 180.0

loop_
_geom_bond_atom_site_label_1
_geom_bond_atom_site_label_2
_geom_bond_distance
_geom_bond_site_symmetry_2
_geom_bond_publ_flag
Sn1 Ni3 2.9317(5) . yes
Sn1 Ni1 3.5879(1) . yes
Ni1 B2 2.041(3) 3_555 yes
Ni1 Ni3 2.5676(5) 2_555 yes
Ni2 B1 2.155(4) . yes
Ni2 B2 2.156(3) . yes
Ni2 Ni3 2.7128(7) 3_555 yes
Ni2 Ni2 2.721(1) 2_555 yes
Ni2 Ni2 3.328(1) 21_555 yes
Ni3 B1 2.095(4) . yes
Ni3 B2 2.185(3) . yes
Ni3 Ni3 2.9317(5) 2_555 yes
Ni3 Ni3 3.0298(6) 7_655 yes
B1 B2 1.755(4) . yes
